data_4305823
loop_
_publ_author_name
'Hu Xu'
'Dennis K. P. Ng'

_publ_section_title
;
Construction of Subphthalocyanine-Porphyrin and
Subphthalocyanine-Phthalocyanine Heterodyads through Axial Coordination
;
_journal_name_full 'Inorganic Chemistry'
_journal_page_first 7921
_journal_page_last 7927
_journal_paper_doi 10.1021/ic800756h
_journal_volume 47
_journal_year 2008
_chemical_formula_sum 'C29 H16 B N7 O'
_chemical_formula_weight 489.30
_chemical_name_systematic
; 
 ? 
;
_space_group_IT_number 2
_symmetry_cell_setting triclinic
_symmetry_space_group_name_Hall '-P 1'
_symmetry_space_group_name_H-M 'P -1'
_atom_sites_solution_hydrogens geom
_atom_sites_solution_primary direct
_atom_sites_solution_secondary difmap
_audit_creation_method SHELXL-97
_cell_angle_alpha 85.80(2)
_cell_angle_beta 78.21(2)
_cell_angle_gamma 65.31(2)
_cell_formula_units_Z 2
_cell_length_a 10.173(11)
_cell_length_b 10.843(11)
_cell_length_c 11.845(12)
_cell_measurement_reflns_used 774
_cell_measurement_temperature 293(2)
_cell_measurement_theta_max 27.03
_cell_measurement_theta_min 2.73
_cell_volume 1162(2)
_computing_cell_refinement 'BRUKER SMART CCD DIFFRACTOMETER'
_computing_data_collection 'BRUKER SMART CCD DIFFRACTOMETER'
_computing_data_reduction 'BRUKER SMART CCD DIFFRACTOMETER'
_computing_molecular_graphics 'SIEMENS SHELXTL'
_computing_publication_material 'SIEMENS SHELXTL'
_computing_structure_refinement 'SHELXL-97 (Sheldrick, 1997)'
_computing_structure_solution 'SHELXS-97 (Sheldrick, 1990)'
_diffrn_ambient_temperature 293(2)
_diffrn_measured_fraction_theta_full 0.919
_diffrn_measured_fraction_theta_max 0.919
_diffrn_measurement_device_type 'BRUKER SMART CCD DIFFRACTOMETER'
_diffrn_measurement_method '0MEGA SCAN'
_diffrn_radiation_monochromator graphite
_diffrn_radiation_source 'fine-focus sealed tube'
_diffrn_radiation_type MoK\a
_diffrn_radiation_wavelength 0.71073
_diffrn_reflns_av_R_equivalents 0.0328
_diffrn_reflns_av_sigmaI/netI 0.0571
_diffrn_reflns_limit_h_max 12
_diffrn_reflns_limit_h_min -12
_diffrn_reflns_limit_k_max 12
_diffrn_reflns_limit_k_min -12
_diffrn_reflns_limit_l_max 14
_diffrn_reflns_limit_l_min -13
_diffrn_reflns_number 5378
_diffrn_reflns_theta_full 25.00
_diffrn_reflns_theta_max 25.00
_diffrn_reflns_theta_min 2.07
_exptl_absorpt_coefficient_mu 0.089
_exptl_absorpt_correction_T_max 1.000
_exptl_absorpt_correction_T_min 0.813754
_exptl_absorpt_correction_type multi-scan
_exptl_crystal_colour red
_exptl_crystal_density_diffrn 1.398
_exptl_crystal_density_method 'not measured'
_exptl_crystal_description block
_exptl_crystal_F_000 504
_exptl_crystal_size_max 0.50
_exptl_crystal_size_mid 0.40
_exptl_crystal_size_min 0.30
_refine_diff_density_max 0.407
_refine_diff_density_min -0.570
_refine_diff_density_rms 0.086
_refine_ls_extinction_coef 0.022(8)
_refine_ls_extinction_expression Fc^*^=kFc[1+0.001xFc^2^\l^3^/sin(2\q)]^-1/4^
_refine_ls_extinction_method SHELXL
_refine_ls_goodness_of_fit_ref 1.054
_refine_ls_hydrogen_treatment riding
_refine_ls_matrix_type full
_refine_ls_number_parameters 344
_refine_ls_number_reflns 3760
_refine_ls_number_restraints 0
_refine_ls_restrained_S_all 1.054
_refine_ls_R_factor_all 0.1188
_refine_ls_R_factor_gt 0.0786
_refine_ls_shift/su_max 0.003
_refine_ls_shift/su_mean 0.001
_refine_ls_structure_factor_coef Fsqd
_refine_ls_weighting_details 'calc w=1/[\s^2^(Fo^2^)+(0.2000P)^2^+0.0000P] where P=(Fo^2^+2Fc^2^)/3'
_refine_ls_weighting_scheme calc
_refine_ls_wR_factor_gt 0.2200
_refine_ls_wR_factor_ref 0.2871
_reflns_number_gt 2393
_reflns_number_total 3760
_reflns_threshold_expression >2sigma(I)
_cod_data_source_file ic800756h-file004_1.cif
_cod_data_source_block xh7
_cod_depositor_comments
;
The following automatic conversions were performed:
'_symmetry_cell_setting' value 'Triclinic' changed to 'triclinic'
according to '/home/saulius/struct/CIF-dictionaries/cif_core.dic'
dictionary named 'cif_core.dic' version 2.4.1 from 2010-06-29.

Automatic conversion script
Id: cif_fix_enum 1527 2010-12-29 10:47:43Z saulius 
;
_cod_database_code 4305823

loop_
_symmetry_equiv_pos_as_xyz
'x, y, z'
'-x, -y, -z'

loop_
_atom_site_label
_atom_site_type_symbol
_atom_site_fract_x
_atom_site_fract_y
_atom_site_fract_z
_atom_site_U_iso_or_equiv
_atom_site_adp_type
_atom_site_occupancy
_atom_site_symmetry_multiplicity
_atom_site_calc_flag
_atom_site_refinement_flags
_atom_site_disorder_assembly
_atom_site_disorder_group
B1 B 0.2310(4) 0.4935(4) 0.3080(4) 0.0468(11) Uani 1 1 d . . .
O1 O 0.1096(3) 0.5872(2) 0.3917(2) 0.0525(8) Uani 1 1 d . . .
N1 N 0.2882(3) 0.5615(3) 0.2058(3) 0.0444(8) Uani 1 1 d . . .
N2 N 0.1707(3) 0.5046(3) 0.0754(3) 0.0479(8) Uani 1 1 d . . .
N3 N 0.2011(3) 0.3901(3) 0.2544(3) 0.0458(8) Uani 1 1 d . . .
N4 N 0.3308(3) 0.2060(3) 0.3703(3) 0.0501(9) Uani 1 1 d . . .
N5 N 0.3651(3) 0.4131(3) 0.3594(3) 0.0472(8) Uani 1 1 d . . .
N6 N 0.4944(3) 0.5503(3) 0.2775(3) 0.0514(8) Uani 1 1 d . . .
N7 N -0.1604(5) 0.8738(4) 0.2646(4) 0.0817(13) Uani 1 1 d . . .
C1 C 0.4000(4) 0.5988(3) 0.2021(3) 0.0492(10) Uani 1 1 d . . .
C2 C 0.4105(4) 0.6722(3) 0.0940(3) 0.0488(10) Uani 1 1 d . . .
C3 C 0.4955(4) 0.7432(4) 0.0466(4) 0.0598(12) Uani 1 1 d . . .
H3A H 0.5649 0.7480 0.0844 0.072 Uiso 1 1 calc R . .
C4 C 0.4738(4) 0.8062(4) -0.0580(4) 0.0644(13) Uani 1 1 d . . .
H4B H 0.5256 0.8581 -0.0886 0.077 Uiso 1 1 calc R . .
C5 C 0.3754(5) 0.7935(4) -0.1187(4) 0.0666(13) Uani 1 1 d . . .
H5A H 0.3625 0.8378 -0.1886 0.080 Uiso 1 1 calc R . .
C6 C 0.2966(4) 0.7162(3) -0.0769(3) 0.0563(11) Uani 1 1 d . . .
H6B H 0.2357 0.7039 -0.1196 0.068 Uiso 1 1 calc R . .
C7 C 0.3117(4) 0.6574(3) 0.0316(3) 0.0483(10) Uani 1 1 d . . .
C8 C 0.2420(3) 0.5756(3) 0.1022(3) 0.0463(10) Uani 1 1 d . . .
C9 C 0.1603(3) 0.4054(3) 0.1483(3) 0.0443(9) Uani 1 1 d . . .
C10 C 0.1422(3) 0.2831(3) 0.1285(3) 0.0492(10) Uani 1 1 d . . .
C11 C 0.1020(4) 0.2426(4) 0.0351(3) 0.0487(9) Uani 1 1 d . . .
H11A H 0.0739 0.3001 -0.0261 0.058 Uiso 1 1 calc R . .
C12 C 0.1064(4) 0.1140(4) 0.0390(4) 0.0618(12) Uani 1 1 d . . .
H12A H 0.0787 0.0856 -0.0209 0.074 Uiso 1 1 calc R . .
C13 C 0.1499(4) 0.0247(4) 0.1273(4) 0.0584(11) Uani 1 1 d . . .
H13A H 0.1483 -0.0603 0.1262 0.070 Uiso 1 1 calc R . .
C14 C 0.1960(4) 0.0604(4) 0.2178(4) 0.0518(10) Uani 1 1 d . . .
H14A H 0.2298 -0.0009 0.2755 0.062 Uiso 1 1 calc R . .
C15 C 0.1898(4) 0.1909(3) 0.2192(3) 0.0439(9) Uani 1 1 d . . .
C16 C 0.2379(4) 0.2580(3) 0.2951(3) 0.0456(9) Uani 1 1 d . . .
C17 C 0.4004(4) 0.2801(3) 0.3942(3) 0.0479(10) Uani 1 1 d . . .
C18 C 0.5424(4) 0.2367(4) 0.4308(3) 0.0504(10) Uani 1 1 d . . .
C19 C 0.6335(4) 0.1127(4) 0.4745(3) 0.0570(11) Uani 1 1 d . . .
H19A H 0.6027 0.0430 0.4933 0.068 Uiso 1 1 calc R . .
C20 C 0.7706(5) 0.0990(4) 0.4883(4) 0.0653(12) Uani 1 1 d . . .
H20A H 0.8319 0.0189 0.5185 0.078 Uiso 1 1 calc R . .
C21 C 0.8199(5) 0.2011(5) 0.4585(4) 0.0704(13) Uani 1 1 d . . .
H21A H 0.9136 0.1869 0.4681 0.084 Uiso 1 1 calc R . .
C22 C 0.7320(4) 0.3240(4) 0.4145(4) 0.0623(11) Uani 1 1 d . . .
H22A H 0.7651 0.3923 0.3952 0.075 Uiso 1 1 calc R . .
C23 C 0.5920(4) 0.3411(4) 0.4003(3) 0.0520(10) Uani 1 1 d . . .
C24 C 0.4792(4) 0.4505(3) 0.3476(3) 0.0490(10) Uani 1 1 d . . .
C25 C -0.0189(4) 0.6655(4) 0.3517(3) 0.0499(10) Uani 1 1 d . . .
C26 C -0.0409(5) 0.7936(4) 0.3051(4) 0.0628(12) Uani 1 1 d . . .
H26A H 0.0325 0.8242 0.3025 0.075 Uiso 1 1 calc R . .
C27 C -0.2648(6) 0.8285(6) 0.2712(4) 0.0826(16) Uani 1 1 d . . .
H27A H -0.3502 0.8843 0.2447 0.099 Uiso 1 1 calc R . .
C28 C -0.2541(5) 0.7035(6) 0.3151(4) 0.0778(15) Uani 1 1 d . . .
H28A H -0.3291 0.6754 0.3163 0.093 Uiso 1 1 calc R . .
C29 C -0.1282(4) 0.6213(5) 0.3575(4) 0.0641(12) Uani 1 1 d . . .
H29A H -0.1181 0.5376 0.3892 0.077 Uiso 1 1 calc R . .

loop_
_atom_site_aniso_label
_atom_site_aniso_U_11
_atom_site_aniso_U_22
_atom_site_aniso_U_33
_atom_site_aniso_U_23
_atom_site_aniso_U_13
_atom_site_aniso_U_12
B1 0.037(2) 0.0343(19) 0.055(2) 0.0002(17) -0.0042(17) -0.0029(16)
O1 0.0413(13) 0.0443(14) 0.0544(15) -0.0025(12) -0.0029(11) -0.0031(11)
N1 0.0363(15) 0.0328(14) 0.0533(18) 0.0007(12) -0.0069(12) -0.0044(12)
N2 0.0372(15) 0.0337(14) 0.0605(19) 0.0037(13) -0.0106(13) -0.0026(13)
N3 0.0402(15) 0.0301(14) 0.0552(18) 0.0007(13) -0.0054(13) -0.0046(12)
N4 0.0491(17) 0.0402(15) 0.0528(19) 0.0071(14) -0.0090(14) -0.0117(14)
N5 0.0380(15) 0.0364(15) 0.0551(18) 0.0022(13) -0.0053(13) -0.0056(13)
N6 0.0427(16) 0.0368(15) 0.067(2) 0.0006(14) -0.0116(14) -0.0084(13)
N7 0.084(3) 0.052(2) 0.082(3) -0.0004(19) -0.022(2) 0.002(2)
C1 0.0378(18) 0.0329(16) 0.063(2) -0.0004(16) -0.0041(16) -0.0040(14)
C2 0.0348(17) 0.0331(16) 0.064(2) -0.0004(16) -0.0034(16) -0.0024(14)
C3 0.0413(19) 0.045(2) 0.075(3) 0.0031(19) 0.0017(18) -0.0057(17)
C4 0.050(2) 0.051(2) 0.073(3) 0.009(2) 0.008(2) -0.0122(19)
C5 0.064(3) 0.048(2) 0.060(3) 0.0044(19) 0.011(2) -0.006(2)
C6 0.050(2) 0.0409(19) 0.056(2) -0.0009(17) 0.0020(17) -0.0021(17)
C7 0.0365(17) 0.0310(16) 0.059(2) 0.0013(15) -0.0015(15) 0.0007(14)
C8 0.0334(17) 0.0318(16) 0.055(2) 0.0034(15) -0.0062(15) 0.0032(14)
C9 0.0311(16) 0.0379(17) 0.049(2) 0.0023(15) -0.0079(14) -0.0004(14)
C10 0.0305(16) 0.0332(17) 0.067(2) 0.0029(16) -0.0017(15) -0.0007(14)
C11 0.0426(19) 0.0432(19) 0.057(2) -0.0036(17) -0.0213(16) -0.0084(15)
C12 0.051(2) 0.047(2) 0.076(3) -0.007(2) -0.0152(19) -0.0072(18)
C13 0.055(2) 0.041(2) 0.072(3) -0.0064(19) -0.0091(19) -0.0136(18)
C14 0.049(2) 0.0393(18) 0.058(2) 0.0035(17) -0.0065(17) -0.0114(16)
C15 0.0360(17) 0.0403(17) 0.049(2) -0.0015(15) -0.0071(14) -0.0100(14)
C16 0.0401(18) 0.0341(17) 0.052(2) 0.0040(15) -0.0035(15) -0.0080(14)
C17 0.0446(19) 0.0361(17) 0.050(2) 0.0032(15) -0.0024(15) -0.0074(16)
C18 0.050(2) 0.0442(19) 0.045(2) -0.0008(16) -0.0085(16) -0.0069(16)
C19 0.057(2) 0.048(2) 0.052(2) 0.0027(17) -0.0171(17) -0.0059(18)
C20 0.057(2) 0.052(2) 0.067(3) 0.001(2) -0.021(2) 0.002(2)
C21 0.051(2) 0.067(3) 0.078(3) -0.005(2) -0.028(2) -0.002(2)
C22 0.053(2) 0.056(2) 0.077(3) 0.000(2) -0.024(2) -0.0160(19)
C23 0.047(2) 0.0447(19) 0.053(2) -0.0006(17) -0.0142(16) -0.0059(16)
C24 0.045(2) 0.0380(18) 0.054(2) -0.0041(16) -0.0096(16) -0.0070(16)
C25 0.0417(19) 0.0436(19) 0.044(2) -0.0029(15) 0.0036(15) -0.0030(16)
C26 0.061(2) 0.042(2) 0.069(3) -0.0033(19) -0.007(2) -0.0067(19)
C27 0.060(3) 0.078(3) 0.075(3) -0.007(3) -0.021(2) 0.011(3)
C28 0.047(2) 0.097(4) 0.076(3) 0.000(3) -0.006(2) -0.020(2)
C29 0.048(2) 0.061(2) 0.070(3) 0.006(2) 0.0001(19) -0.016(2)

loop_
_atom_type_symbol
_atom_type_description
_atom_type_scat_dispersion_real
_atom_type_scat_dispersion_imag
_atom_type_scat_source
C C 0.0033 0.0016 'International Tables Vol C Tables 4.2.6.8 and 6.1.1.4'
H H 0.0000 0.0000 'International Tables Vol C Tables 4.2.6.8 and 6.1.1.4'
B B 0.0013 0.0007 'International Tables Vol C Tables 4.2.6.8 and 6.1.1.4'
N N 0.0061 0.0033 'International Tables Vol C Tables 4.2.6.8 and 6.1.1.4'
O O 0.0106 0.0060 'International Tables Vol C Tables 4.2.6.8 and 6.1.1.4'

loop_
_geom_angle_atom_site_label_1
_geom_angle_atom_site_label_2
_geom_angle_atom_site_label_3
_geom_angle
_geom_angle_site_symmetry_1
_geom_angle_site_symmetry_3
_geom_angle_publ_flag
O1 B1 N3 116.5(3) . . ?
O1 B1 N5 112.2(3) . . ?
N3 B1 N5 104.9(3) . . ?
O1 B1 N1 114.5(3) . . ?
N3 B1 N1 103.8(3) . . ?
N5 B1 N1 103.6(3) . . ?
C25 O1 B1 116.2(3) . . ?
C1 N1 C8 113.5(3) . . ?
C1 N1 B1 123.9(3) . . ?
C8 N1 B1 122.1(3) . . ?
C8 N2 C9 117.6(3) . . ?
C9 N3 C16 112.1(3) . . ?
C9 N3 B1 123.6(3) . . ?
C16 N3 B1 123.3(3) . . ?
C17 N4 C16 117.5(3) . . ?
C24 N5 C17 113.4(3) . . ?
C24 N5 B1 122.1(3) . . ?
C17 N5 B1 122.4(3) . . ?
C24 N6 C1 115.4(3) . . ?
C26 N7 C27 116.9(4) . . ?
N1 C1 N6 122.2(3) . . ?
N1 C1 C2 106.3(3) . . ?
N6 C1 C2 130.4(3) . . ?
C3 C2 C7 120.4(4) . . ?
C3 C2 C1 133.2(4) . . ?
C7 C2 C1 106.3(3) . . ?
C4 C3 C2 118.3(4) . . ?
C3 C4 C5 121.3(4) . . ?
C6 C5 C4 121.4(4) . . ?
C5 C6 C7 118.0(4) . . ?
C6 C7 C2 120.4(4) . . ?
C6 C7 C8 132.1(4) . . ?
C2 C7 C8 107.5(3) . . ?
N2 C8 N1 122.4(3) . . ?
N2 C8 C7 131.9(4) . . ?
N1 C8 C7 104.7(3) . . ?
N2 C9 N3 121.5(4) . . ?
N2 C9 C10 131.0(4) . . ?
N3 C9 C10 106.1(3) . . ?
C11 C10 C15 120.3(3) . . ?
C11 C10 C9 131.3(3) . . ?
C15 C10 C9 108.1(4) . . ?
C12 C11 C10 116.7(4) . . ?
C11 C12 C13 123.5(4) . . ?
C12 C13 C14 120.8(4) . . ?
C15 C14 C13 117.7(3) . . ?
C14 C15 C10 120.9(4) . . ?
C14 C15 C16 132.1(3) . . ?
C10 C15 C16 106.8(3) . . ?
N4 C16 N3 121.4(4) . . ?
N4 C16 C15 130.9(3) . . ?
N3 C16 C15 105.8(3) . . ?
N4 C17 N5 123.0(3) . . ?
N4 C17 C18 130.1(3) . . ?
N5 C17 C18 105.1(3) . . ?
C19 C18 C23 120.8(4) . . ?
C19 C18 C17 131.7(4) . . ?
C23 C18 C17 107.1(3) . . ?
C20 C19 C18 117.3(4) . . ?
C19 C20 C21 122.2(4) . . ?
C20 C21 C22 121.5(4) . . ?
C21 C22 C23 117.6(4) . . ?
C22 C23 C18 120.7(3) . . ?
C22 C23 C24 131.4(4) . . ?
C18 C23 C24 107.7(3) . . ?
N6 C24 N5 124.6(3) . . ?
N6 C24 C23 128.2(4) . . ?
N5 C24 C23 105.4(3) . . ?
C29 C25 O1 121.5(3) . . ?
C29 C25 C26 118.2(4) . . ?
O1 C25 C26 120.3(4) . . ?
N7 C26 C25 123.8(5) . . ?
N7 C27 C28 124.1(4) . . ?
C27 C28 C29 118.1(5) . . ?
C25 C29 C28 119.0(4) . . ?

loop_
_geom_bond_atom_site_label_1
_geom_bond_atom_site_label_2
_geom_bond_distance
_geom_bond_site_symmetry_2
_geom_bond_publ_flag
B1 O1 1.463(5) . ?
B1 N3 1.490(6) . ?
B1 N5 1.503(5) . ?
B1 N1 1.512(5) . ?
O1 C25 1.387(4) . ?
N1 C1 1.350(5) . ?
N1 C8 1.378(5) . ?
N2 C8 1.347(5) . ?
N2 C9 1.355(5) . ?
N3 C9 1.380(5) . ?
N3 C16 1.396(4) . ?
N4 C17 1.347(5) . ?
N4 C16 1.353(5) . ?
N5 C24 1.360(5) . ?
N5 C17 1.386(5) . ?
N6 C24 1.357(5) . ?
N6 C1 1.363(5) . ?
N7 C26 1.326(6) . ?
N7 C27 1.330(7) . ?
C1 C2 1.467(5) . ?
C2 C3 1.397(6) . ?
C2 C7 1.427(6) . ?
C3 C4 1.382(6) . ?
C4 C5 1.402(7) . ?
C5 C6 1.388(6) . ?
C6 C7 1.401(5) . ?
C7 C8 1.471(5) . ?
C9 C10 1.453(6) . ?
C10 C11 1.412(6) . ?
C10 C15 1.428(5) . ?
C11 C12 1.373(6) . ?
C12 C13 1.382(6) . ?
C13 C14 1.392(6) . ?
C14 C15 1.391(5) . ?
C15 C16 1.466(6) . ?
C17 C18 1.468(5) . ?
C18 C19 1.410(5) . ?
C18 C23 1.418(6) . ?
C19 C20 1.381(6) . ?
C20 C21 1.391(7) . ?
C21 C22 1.394(6) . ?
C22 C23 1.401(6) . ?
C23 C24 1.470(5) . ?
C25 C29 1.370(6) . ?
C25 C26 1.401(6) . ?
C27 C28 1.384(8) . ?
C28 C29 1.389(6) . ?
